data_2221202
loop_
_publ_author_name
'Mohammadnezhad Sh., Gholamhossein'
'Amini, Mostafa M.'
'Ng, Seik Weng'

_publ_section_title
Bis(\m-2-methylquinolin-8-olato)-\k^3^<i>N</i>,<i>O</i>:<i>O</i>;\k^3^<i>O</i>:<i>N</i>,<i>O</i>-bis[(methanol-\k<i>O</i>)(nitrato-\k^2^<i>O</i>,<i>O</i>')lead(II)]
_journal_coeditor_code TK2363
_journal_issue 3
_journal_name_full 'Acta Crystallographica Section E'
_journal_page_first m259
_journal_paper_doi 10.1107/S1600536809003547
_journal_volume 65
_journal_year 2009
_chemical_formula_iupac '[Pb2 (C10 H8 N O)2 (N O3)2 (C H4 O)2]'
_chemical_formula_moiety 'C22 H24 N4 O10 Pb2'
_chemical_formula_sum 'C22 H24 N4 O10 Pb2'
_chemical_formula_weight 918.83
_chemical_name_systematic
;
Bis(\m-2-methylquinolin-8-olato)-
\k^3^<i>N</i>,<i>O</i>:<i>O</i>;\k^3^<i>O</i>:<i>N</i>,<i>O</i>-
bis[(methanol-\k<i>O</i>)(nitrato-\k^2^<i>O</i>,<i>O</i>')lead(II)]
;
_space_group_IT_number 2
_symmetry_cell_setting triclinic
_symmetry_space_group_name_Hall '-P 1'
_symmetry_space_group_name_H-M 'P -1'
_atom_sites_solution_hydrogens geom
_atom_sites_solution_primary direct
_atom_sites_solution_secondary difmap
_audit_creation_method SHELXL97
_cell_angle_alpha 103.9760(10)
_cell_angle_beta 98.2620(10)
_cell_angle_gamma 108.1900(10)
_cell_formula_units_Z 1
_cell_length_a 8.25790(10)
_cell_length_b 8.80520(10)
_cell_length_c 9.67650(10)
_cell_measurement_reflns_used 5067
_cell_measurement_temperature 100(2)
_cell_measurement_theta_max 28.3
_cell_measurement_theta_min 2.2
_cell_volume 630.069(14)
_computing_cell_refinement 'SAINT (Bruker, 2008)'
_computing_data_collection 'APEX2 (Bruker, 2008)'
_computing_data_reduction 'SAINT (Bruker, 2008)'
_computing_molecular_graphics 'X-SEED (Barbour, 2001)'
_computing_publication_material 'publCIF (Westrip, 2009)'
_computing_structure_refinement 'SHELXL97 (Sheldrick, 2008)'
_computing_structure_solution 'SHELXS97 (Sheldrick, 2008)'
_diffrn_ambient_temperature 100(2)
_diffrn_measured_fraction_theta_full 0.994
_diffrn_measured_fraction_theta_max 0.994
_diffrn_measurement_device_type 'Bruker SMART APEX'
_diffrn_measurement_method \w
_diffrn_radiation_monochromator graphite
_diffrn_radiation_source 'fine-focus sealed tube'
_diffrn_radiation_type MoK\a
_diffrn_radiation_wavelength 0.71073
_diffrn_reflns_av_R_equivalents 0.019
_diffrn_reflns_av_sigmaI/netI 0.027
_diffrn_reflns_limit_h_max 10
_diffrn_reflns_limit_h_min -10
_diffrn_reflns_limit_k_max 11
_diffrn_reflns_limit_k_min -11
_diffrn_reflns_limit_l_max 12
_diffrn_reflns_limit_l_min -12
_diffrn_reflns_number 5958
_diffrn_reflns_theta_full 27.5
_diffrn_reflns_theta_max 27.5
_diffrn_reflns_theta_min 2.2
_diffrn_standards_decay_% 0
_diffrn_standards_interval_count 0
_diffrn_standards_interval_time 0
_diffrn_standards_number 0
_exptl_absorpt_coefficient_mu 13.407
_exptl_absorpt_correction_T_max 0.554
_exptl_absorpt_correction_T_min 0.175
_exptl_absorpt_correction_type multi-scan
_exptl_absorpt_process_details '(SADABS; Sheldrick, 1996)'
_exptl_crystal_colour yellow
_exptl_crystal_density_diffrn 2.422
_exptl_crystal_density_method 'not measured'
_exptl_crystal_description block
_exptl_crystal_F_000 428
_exptl_crystal_size_max 0.20
_exptl_crystal_size_mid 0.15
_exptl_crystal_size_min 0.05
_refine_diff_density_max 1.41
_refine_diff_density_min -2.12
_refine_ls_extinction_method none
_refine_ls_goodness_of_fit_ref 1.08
_refine_ls_hydrogen_treatment mixed
_refine_ls_matrix_type full
_refine_ls_number_parameters 174
_refine_ls_number_reflns 2872
_refine_ls_number_restraints 1
_refine_ls_restrained_S_all 1.08
_refine_ls_R_factor_all 0.022
_refine_ls_R_factor_gt 0.021
_refine_ls_shift/su_max 0.001
_refine_ls_shift/su_mean 0.001
_refine_ls_structure_factor_coef Fsqd
_refine_ls_weighting_details 'calc w = 1/[\s^2^(Fo^2^)+(0.0341P)^2^+1.3909P] where P=(Fo^2^+2Fc^2^)/3'
_refine_ls_weighting_scheme calc
_refine_ls_wR_factor_gt 0.057
_refine_ls_wR_factor_ref 0.058
_reflns_number_gt 2754
_reflns_number_total 2872
_reflns_threshold_expression I>2\s(I)
_cod_data_source_file tk2363.cif
_cod_data_source_block I
_cod_original_cell_volume 630.070(10)
_cod_database_code 2221202
_cod_database_fobs_code 2221202

loop_
_symmetry_equiv_pos_as_xyz
'x, y, z'
'-x, -y, -z'

loop_
_atom_site_type_symbol
_atom_site_label
_atom_site_fract_x
_atom_site_fract_y
_atom_site_fract_z
_atom_site_U_iso_or_equiv
_atom_site_adp_type
_atom_site_calc_flag
_atom_site_refinement_flags
_atom_site_occupancy
_atom_site_disorder_assembly
_atom_site_disorder_group
Pb Pb1 0.403585(18) 0.747859(17) 0.434423(15) 0.01020(6) Uani d . 1 . .
O O1 0.5672(4) 0.9839(4) 0.3886(3) 0.0139(6) Uani d . 1 . .
O O2 0.7047(5) 0.7066(4) 0.4111(4) 0.0202(7) Uani d . 1 . .
O O3 0.6609(5) 0.6459(5) 0.6104(4) 0.0263(8) Uani d . 1 . .
O O4 0.8652(5) 0.5918(5) 0.5137(4) 0.0261(8) Uani d . 1 . .
O O5 0.0903(4) 0.7403(4) 0.3446(4) 0.0175(6) Uani d D 1 . .
H H5 0.006(6) 0.691(7) 0.376(7) 0.028(17) Uiso d D 1 . .
N N1 0.3858(5) 0.7002(4) 0.1665(4) 0.0114(7) Uani d . 1 . .
N N2 0.7441(5) 0.6484(5) 0.5124(4) 0.0146(7) Uani d . 1 . .
C C1 0.6165(6) 0.9696(5) 0.2615(5) 0.0123(8) Uani d . 1 . .
C C2 0.7547(6) 1.0900(6) 0.2411(5) 0.0169(9) Uani d . 1 . .
H H2 0.8219 1.1885 0.3203 0.020 Uiso calc R 1 . .
C C3 0.7985(6) 1.0691(6) 0.1028(5) 0.0205(9) Uani d . 1 . .
H H3 0.8963 1.1529 0.0913 0.025 Uiso calc R 1 . .
C C4 0.7024(6) 0.9308(6) -0.0140(5) 0.0199(9) Uani d . 1 . .
H H4 0.7315 0.9203 -0.1065 0.024 Uiso calc R 1 . .
C C5 0.5592(6) 0.8028(5) 0.0032(5) 0.0141(8) Uani d . 1 . .
C C6 0.5180(5) 0.8209(5) 0.1415(4) 0.0115(8) Uani d . 1 . .
C C7 0.4520(6) 0.6577(6) -0.1116(5) 0.0167(9) Uani d . 1 . .
H H7 0.4731 0.6417 -0.2070 0.020 Uiso calc R 1 . .
C C8 0.3161(6) 0.5389(6) -0.0852(5) 0.0165(9) Uani d . 1 . .
H H8 0.2419 0.4414 -0.1626 0.020 Uiso calc R 1 . .
C C9 0.2879(5) 0.5628(5) 0.0573(5) 0.0121(8) Uani d . 1 . .
C C10 0.1480(5) 0.4306(4) 0.0890(5) 0.0160(9) Uani d . 1 . .
H H10A 0.2007 0.3646 0.1358 0.024 Uiso calc R 1 . .
H H10B 0.0632 0.3567 -0.0028 0.024 Uiso calc R 1 . .
H H10C 0.0879 0.4834 0.1549 0.024 Uiso calc R 1 . .
C C11 0.0687(6) 0.8890(4) 0.3246(5) 0.0257(11) Uani d R 1 . .
H H11A 0.0928 0.9717 0.4205 0.039 Uiso calc R 1 . .
H H11B -0.0520 0.8616 0.2712 0.039 Uiso calc R 1 . .
H H11C 0.1504 0.9358 0.2684 0.039 Uiso calc R 1 . .

loop_
_atom_site_aniso_label
_atom_site_aniso_U_11
_atom_site_aniso_U_22
_atom_site_aniso_U_33
_atom_site_aniso_U_12
_atom_site_aniso_U_13
_atom_site_aniso_U_23
Pb1 0.01050(9) 0.00980(9) 0.01087(9) 0.00331(6) 0.00258(6) 0.00458(6)
O1 0.0147(15) 0.0116(13) 0.0134(14) 0.0013(12) 0.0045(12) 0.0043(11)
O2 0.0235(18) 0.0268(17) 0.0212(16) 0.0148(14) 0.0101(14) 0.0161(14)
O3 0.0270(19) 0.046(2) 0.0163(16) 0.0181(17) 0.0125(14) 0.0177(16)
O4 0.0162(17) 0.0333(19) 0.039(2) 0.0136(15) 0.0108(15) 0.0205(17)
O5 0.0129(16) 0.0205(16) 0.0227(16) 0.0073(13) 0.0072(13) 0.0098(13)
N1 0.0117(17) 0.0121(16) 0.0120(16) 0.0041(14) 0.0028(13) 0.0067(13)
N2 0.0126(18) 0.0164(17) 0.0159(17) 0.0051(14) 0.0036(14) 0.0068(14)
C1 0.014(2) 0.0129(18) 0.0128(19) 0.0072(16) 0.0030(16) 0.0055(16)
C2 0.017(2) 0.015(2) 0.017(2) 0.0048(17) 0.0033(17) 0.0049(17)
C3 0.018(2) 0.019(2) 0.027(2) 0.0039(18) 0.0113(19) 0.0115(19)
C4 0.021(2) 0.022(2) 0.022(2) 0.0080(19) 0.0124(19) 0.0110(19)
C5 0.015(2) 0.017(2) 0.0138(19) 0.0064(17) 0.0063(16) 0.0096(17)
C6 0.0095(19) 0.0148(19) 0.0134(19) 0.0071(16) 0.0022(15) 0.0067(16)
C7 0.018(2) 0.021(2) 0.014(2) 0.0101(18) 0.0053(17) 0.0049(17)
C8 0.014(2) 0.017(2) 0.017(2) 0.0061(17) 0.0020(16) 0.0030(17)
C9 0.0088(19) 0.0137(19) 0.0140(19) 0.0047(16) 0.0011(15) 0.0045(16)
C10 0.011(2) 0.0125(19) 0.020(2) -0.0014(16) 0.0022(16) 0.0038(16)
C11 0.022(3) 0.024(2) 0.036(3) 0.010(2) 0.008(2) 0.014(2)

loop_
_atom_type_symbol
_atom_type_description
_atom_type_scat_dispersion_real
_atom_type_scat_dispersion_imag
_atom_type_scat_source
C C 0.0033 0.0016 'International Tables Vol C Tables 4.2.6.8 and 6.1.1.4'
H H 0.0000 0.0000 'International Tables Vol C Tables 4.2.6.8 and 6.1.1.4'
N N 0.0061 0.0033 'International Tables Vol C Tables 4.2.6.8 and 6.1.1.4'
O O 0.0106 0.0060 'International Tables Vol C Tables 4.2.6.8 and 6.1.1.4'
Pb Pb -3.3944 10.1111 'International Tables Vol C Tables 4.2.6.8 and 6.1.1.4'

loop_
_geom_angle_atom_site_label_1
_geom_angle_atom_site_label_2
_geom_angle_atom_site_label_3
_geom_angle_site_symmetry_1
_geom_angle_site_symmetry_3
_geom_angle
_geom_angle_publ_flag
O1 Pb1 O1 . 2_676 64.88(12) ?
O1 Pb1 N1 . . 68.38(11) ?
O1 Pb1 N1 2_676 . 124.94(11) ?
O1 Pb1 O5 . . 100.85(11) ?
O1 Pb1 O5 2_676 . 82.53(10) ?
N1 Pb1 O5 . . 79.21(11) ?
O1 Pb1 O2 . . 75.46(11) ?
O1 Pb1 O2 2_676 . 114.95(11) ?
N1 Pb1 O2 . . 78.25(11) ?
O5 Pb1 O2 . . 156.87(11) ?
O1 Pb1 O3 . . 105.98(11) ?
O1 Pb1 O3 2_676 . 100.58(10) ?
N1 Pb1 O3 . . 119.16(10) ?
O5 Pb1 O3 . . 151.65(10) ?
O2 Pb1 O3 . . 44.42(9) ?
O1 Pb1 O3 . 2_666 144.45(10) ?
O1 Pb1 O3 2_676 2_666 144.84(9) ?
N1 Pb1 O3 . 2_666 89.96(10) ?
O5 Pb1 O3 . 2_666 102.30(10) ?
O2 Pb1 O3 . 2_666 72.63(10) ?
O3 Pb1 O3 . 2_666 59.42(12) ?
O1 Pb1 O4 . 2_666 175.03(10) ?
O1 Pb1 O4 2_676 2_666 114.40(10) ?
N1 Pb1 O4 . 2_666 109.62(11) ?
O5 Pb1 O4 . 2_666 74.21(9) ?
O2 Pb1 O4 . 2_666 108.83(9) ?
O3 Pb1 O4 . 2_666 78.99(10) ?
O3 Pb1 O4 2_666 2_666 38.47(9) ?
C1 O1 Pb1 . . 119.2(2) ?
C1 O1 Pb1 . 2_676 124.9(2) ?
Pb1 O1 Pb1 . 2_676 115.12(12) ?
N2 O2 Pb1 . . 106.1(2) ?
N2 O3 Pb1 . . 88.6(2) ?
C11 O5 Pb1 . . 118.7(2) ?
C11 O5 H5 . . 108(4) ?
Pb1 O5 H5 . . 122(4) ?
C9 N1 C6 . . 119.7(4) ?
C9 N1 Pb1 . . 127.4(3) ?
C6 N1 Pb1 . . 111.6(3) ?
O3 N2 O4 . . 120.2(4) ?
O3 N2 O2 . . 119.9(4) ?
O4 N2 O2 . . 119.8(4) ?
O1 C1 C2 . . 123.2(4) ?
O1 C1 C6 . . 117.8(4) ?
C2 C1 C6 . . 119.0(4) ?
C1 C2 C3 . . 120.6(4) ?
C1 C2 H2 . . 119.7 ?
C3 C2 H2 . . 119.7 ?
C4 C3 C2 . . 121.2(4) ?
C4 C3 H3 . . 119.4 ?
C2 C3 H3 . . 119.4 ?
C3 C4 C5 . . 119.8(4) ?
C3 C4 H4 . . 120.1 ?
C5 C4 H4 . . 120.1 ?
C7 C5 C6 . . 117.2(4) ?
C7 C5 C4 . . 123.5(4) ?
C6 C5 C4 . . 119.3(4) ?
N1 C6 C5 . . 122.2(4) ?
N1 C6 C1 . . 117.7(4) ?
C5 C6 C1 . . 120.2(4) ?
C8 C7 C5 . . 119.8(4) ?
C8 C7 H7 . . 120.1 ?
C5 C7 H7 . . 120.1 ?
C7 C8 C9 . . 119.6(4) ?
C7 C8 H8 . . 120.2 ?
C9 C8 H8 . . 120.2 ?
N1 C9 C8 . . 121.5(4) ?
N1 C9 C10 . . 118.5(4) ?
C8 C9 C10 . . 120.0(4) ?
C9 C10 H10A . . 109.5 ?
C9 C10 H10B . . 109.5 ?
H10A C10 H10B . . 109.5 ?
C9 C10 H10C . . 109.5 ?
H10A C10 H10C . . 109.5 ?
H10B C10 H10C . . 109.5 ?
O5 C11 H11A . . 109.5 ?
O5 C11 H11B . . 109.5 ?
H11A C11 H11B . . 109.5 ?
O5 C11 H11C . . 109.5 ?
H11A C11 H11C . . 109.5 ?
H11B C11 H11C . . 109.5 ?

loop_
_geom_bond_atom_site_label_1
_geom_bond_atom_site_label_2
_geom_bond_site_symmetry_2
_geom_bond_distance
_geom_bond_publ_flag
Pb1 O1 . 2.281(3) ?
Pb1 O1 2_676 2.478(3) ?
Pb1 N1 . 2.499(3) ?
Pb1 O5 . 2.583(3) ?
Pb1 O2 . 2.655(3) ?
Pb1 O3 . 3.019(4) ?
Pb1 O3 2_666 3.248(4) ?
Pb1 O4 2_666 3.320(4) ?
O1 C1 . 1.341(5) ?
O1 Pb1 2_676 2.478(3) ?
O2 N2 . 1.259(5) ?
O3 N2 . 1.248(5) ?
O4 N2 . 1.248(5) ?
O5 C11 . 1.430(5) ?
O5 H5 . 0.838(10) ?
N1 C9 . 1.326(5) ?
N1 C6 . 1.362(5) ?
C1 C2 . 1.369(6) ?
C1 C6 . 1.433(6) ?
C2 C3 . 1.421(6) ?
C2 H2 . 0.9500 ?
C3 C4 . 1.365(7) ?
C3 H3 . 0.9500 ?
C4 C5 . 1.418(6) ?
C4 H4 . 0.9500 ?
C5 C7 . 1.406(6) ?
C5 C6 . 1.412(6) ?
C7 C8 . 1.378(6) ?
C7 H7 . 0.9500 ?
C8 C9 . 1.408(6) ?
C8 H8 . 0.9500 ?
C9 C10 . 1.490(5) ?
C10 H10A . 0.9800 ?
C10 H10B . 0.9800 ?
C10 H10C . 0.9800 ?
C11 H11A . 0.9800 ?
C11 H11B . 0.9800 ?
C11 H11C . 0.9800 ?

loop_
_geom_hbond_atom_site_label_D
_geom_hbond_atom_site_label_H
_geom_hbond_atom_site_label_A
_geom_hbond_site_symmetry_A
_geom_hbond_distance_DH
_geom_hbond_distance_HA
_geom_hbond_distance_DA
_geom_hbond_angle_DHA
_geom_hbond_publ_flag
O5 H5 O4 1_455 0.840(10) 2.06(2) 2.869(5) 161(6) no

loop_
_geom_torsion_atom_site_label_1
_geom_torsion_atom_site_label_2
_geom_torsion_atom_site_label_3
_geom_torsion_atom_site_label_4
_geom_torsion_site_symmetry_1
_geom_torsion_site_symmetry_2
_geom_torsion_site_symmetry_3
_geom_torsion_site_symmetry_4
_geom_torsion
_geom_torsion_publ_flag
O1 Pb1 O1 C1 2_676 . . . -170.3(4) ?
N1 Pb1 O1 C1 . . . . -20.3(3) ?
O5 Pb1 O1 C1 . . . . -93.9(3) ?
O2 Pb1 O1 C1 . . . . 62.6(3) ?
O3 Pb1 O1 C1 . . . . 95.3(3) ?
O3 Pb1 O1 C1 2_666 . . . 36.0(4) ?
O4 Pb1 O1 C1 2_666 . . . -87.4(12) ?
O1 Pb1 O1 Pb1 2_676 . . 2_676 0.0 ?
N1 Pb1 O1 Pb1 . . . 2_676 150.03(17) ?
O5 Pb1 O1 Pb1 . . . 2_676 76.34(14) ?
O2 Pb1 O1 Pb1 . . . 2_676 -127.07(15) ?
O3 Pb1 O1 Pb1 . . . 2_676 -94.40(14) ?
O3 Pb1 O1 Pb1 2_666 . . 2_676 -153.76(12) ?
O4 Pb1 O1 Pb1 2_666 . . 2_676 82.9(12) ?
O1 Pb1 O2 N2 . . . . 137.6(3) ?
O1 Pb1 O2 N2 2_676 . . . 84.7(3) ?
N1 Pb1 O2 N2 . . . . -152.0(3) ?
O5 Pb1 O2 N2 . . . . -138.9(3) ?
O3 Pb1 O2 N2 . . . . 5.4(2) ?
O3 Pb1 O2 N2 2_666 . . . -58.3(3) ?
O4 Pb1 O2 N2 2_666 . . . -45.1(3) ?
O1 Pb1 O3 N2 . . . . -53.6(3) ?
O1 Pb1 O3 N2 2_676 . . . -120.3(3) ?
N1 Pb1 O3 N2 . . . . 20.2(3) ?
O5 Pb1 O3 N2 . . . . 145.9(3) ?
O2 Pb1 O3 N2 . . . . -5.3(2) ?
O3 Pb1 O3 N2 2_666 . . . 90.9(3) ?
O4 Pb1 O3 N2 2_666 . . . 126.7(3) ?
O1 Pb1 O5 C11 . . . . -16.8(3) ?
O1 Pb1 O5 C11 2_676 . . . 45.7(3) ?
N1 Pb1 O5 C11 . . . . -82.1(3) ?
O2 Pb1 O5 C11 . . . . -95.2(4) ?
O3 Pb1 O5 C11 . . . . 144.2(3) ?
O3 Pb1 O5 C11 2_666 . . . -169.7(3) ?
O4 Pb1 O5 C11 2_666 . . . 163.8(3) ?
O1 Pb1 N1 C9 . . . . -175.7(4) ?
O1 Pb1 N1 C9 2_676 . . . -142.2(3) ?
O5 Pb1 N1 C9 . . . . -69.4(3) ?
O2 Pb1 N1 C9 . . . . 105.4(4) ?
O3 Pb1 N1 C9 . . . . 87.5(4) ?
O3 Pb1 N1 C9 2_666 . . . 33.2(4) ?
O4 Pb1 N1 C9 2_666 . . . -0.6(4) ?
O1 Pb1 N1 C6 . . . . 17.3(3) ?
O1 Pb1 N1 C6 2_676 . . . 50.8(3) ?
O5 Pb1 N1 C6 . . . . 123.7(3) ?
O2 Pb1 N1 C6 . . . . -61.5(3) ?
O3 Pb1 N1 C6 . . . . -79.4(3) ?
O3 Pb1 N1 C6 2_666 . . . -133.8(3) ?
O4 Pb1 N1 C6 2_666 . . . -167.5(3) ?
Pb1 O3 N2 O4 . . . . -170.3(4) ?
Pb1 O3 N2 O2 . . . . 9.0(4) ?
Pb1 O2 N2 O3 . . . . -10.7(5) ?
Pb1 O2 N2 O4 . . . . 168.6(3) ?
Pb1 O1 C1 C2 . . . . -159.2(3) ?
Pb1 O1 C1 C2 2_676 . . . 31.5(6) ?
Pb1 O1 C1 C6 . . . . 21.2(5) ?
Pb1 O1 C1 C6 2_676 . . . -148.1(3) ?
O1 C1 C2 C3 . . . . -178.8(4) ?
C6 C1 C2 C3 . . . . 0.8(7) ?
C1 C2 C3 C4 . . . . 1.4(7) ?
C2 C3 C4 C5 . . . . -1.8(7) ?
C3 C4 C5 C7 . . . . 179.0(5) ?
C3 C4 C5 C6 . . . . 0.1(7) ?
C9 N1 C6 C5 . . . . -2.1(6) ?
Pb1 N1 C6 C5 . . . . 166.0(3) ?
C9 N1 C6 C1 . . . . 178.0(4) ?
Pb1 N1 C6 C1 . . . . -13.9(4) ?
C7 C5 C6 N1 . . . . 3.2(6) ?
C4 C5 C6 N1 . . . . -177.8(4) ?
C7 C5 C6 C1 . . . . -176.9(4) ?
C4 C5 C6 C1 . . . . 2.0(6) ?
O1 C1 C6 N1 . . . . -3.0(6) ?
C2 C1 C6 N1 . . . . 177.4(4) ?
O1 C1 C6 C5 . . . . 177.1(4) ?
C2 C1 C6 C5 . . . . -2.5(6) ?
C6 C5 C7 C8 . . . . -1.5(6) ?
C4 C5 C7 C8 . . . . 179.6(4) ?
C5 C7 C8 C9 . . . . -1.0(7) ?
C6 N1 C9 C8 . . . . -0.7(6) ?
Pb1 N1 C9 C8 . . . . -166.7(3) ?
C6 N1 C9 C10 . . . . 178.1(4) ?
Pb1 N1 C9 C10 . . . . 12.1(5) ?
C7 C8 C9 N1 . . . . 2.3(7) ?
C7 C8 C9 C10 . . . . -176.5(4) ?
